data_4086779
loop_
_publ_author_name
'Hering, Florian'
'Berthel, Johannes H. J.'
'Lubitz, Katharina'
'Paul, Ursula S. D.'
'H\"arterich, Heidi Schneider Marcel'
'Radius, Udo'

_publ_section_title
;
 Correction to Synthesis and Thermal Properties of Novel NHC-Stabilized
 Cobalt Carbonyl Nitrosyl Complexes
;
_journal_name_full Organometallics
_journal_paper_doi 10.1021/acs.organomet.6b00833
_journal_year 2016
_chemical_formula_sum 'C9 H12 Co N3 O3'
_chemical_formula_weight 269.15
_space_group_crystal_system monoclinic
_space_group_IT_number 14
_space_group_name_Hall '-P 2yn'
_space_group_name_H-M_alt 'P 1 21/n 1'
_symmetry_space_group_name_Hall '-P 2yn'
_symmetry_space_group_name_H-M 'P 1 21/n 1'
_atom_sites_solution_hydrogens geom
_audit_creation_method SHELXL-2014/7
_cell_angle_alpha 90
_cell_angle_beta 91.910(2)
_cell_angle_gamma 90
_cell_formula_units_Z 12
_cell_length_a 7.2200(6)
_cell_length_b 27.389(2)
_cell_length_c 17.6597(14)
_cell_measurement_reflns_used 9439
_cell_measurement_temperature 100(2)
_cell_measurement_theta_max 26.039
_cell_measurement_theta_min 2.512
_cell_volume 3490.2(5)
_computing_cell_refinement 'Saint-NT v. 7.23'
_computing_data_collection 'APEX2 ver. 2014.1 (Bruker AXS)'
_computing_data_reduction 'Saint-NT v. 7.23'
_computing_molecular_graphics 'XP ver. 5.1 (Bruker AXS, 1998)'
_computing_publication_material 'SHELXL-2014 (Sheldrick, 2014)'
_computing_structure_refinement 'SHELXL-2014/7 (Sheldrick, 2014)'
_computing_structure_solution 'SHELXL-2014 (Sheldrick, 2014)'
_diffrn_ambient_temperature 100(2)
_diffrn_measured_fraction_theta_full 1.000
_diffrn_measured_fraction_theta_max 1.000
_diffrn_measurement_device_type 'Bruker X8-APEX II'
_diffrn_measurement_method '\f and \w scans'
_diffrn_radiation_monochromator graphite
_diffrn_radiation_source 'rotating anode'
_diffrn_radiation_type MoK\a
_diffrn_radiation_wavelength 0.71073
_diffrn_reflns_av_R_equivalents 0.0320
_diffrn_reflns_av_unetI/netI 0.0211
_diffrn_reflns_Laue_measured_fraction_full 1.000
_diffrn_reflns_Laue_measured_fraction_max 1.000
_diffrn_reflns_limit_h_max 8
_diffrn_reflns_limit_h_min -8
_diffrn_reflns_limit_k_max 33
_diffrn_reflns_limit_k_min -33
_diffrn_reflns_limit_l_max 21
_diffrn_reflns_limit_l_min -21
_diffrn_reflns_number 44726
_diffrn_reflns_point_group_measured_fraction_full 1.000
_diffrn_reflns_point_group_measured_fraction_max 1.000
_diffrn_reflns_theta_full 26.000
_diffrn_reflns_theta_max 26.060
_diffrn_reflns_theta_min 1.373
_exptl_absorpt_coefficient_mu 1.471
_exptl_absorpt_correction_T_max 0.7453
_exptl_absorpt_correction_T_min 0.6439
_exptl_absorpt_correction_type analytical
_exptl_absorpt_process_details 'Sadabs 2014/3 (Bruker 2014)'
_exptl_crystal_colour red
_exptl_crystal_density_diffrn 1.537
_exptl_crystal_description block
_exptl_crystal_F_000 1656
_exptl_crystal_size_max 0.454
_exptl_crystal_size_mid 0.139
_exptl_crystal_size_min 0.127
_refine_diff_density_max 0.592
_refine_diff_density_min -0.322
_refine_diff_density_rms 0.059
_refine_ls_extinction_method none
_refine_ls_goodness_of_fit_ref 1.093
_refine_ls_hydrogen_treatment constr
_refine_ls_matrix_type full
_refine_ls_number_parameters 445
_refine_ls_number_reflns 6888
_refine_ls_number_restraints 0
_refine_ls_restrained_S_all 1.093
_refine_ls_R_factor_all 0.0364
_refine_ls_R_factor_gt 0.0307
_refine_ls_shift/su_max 0.002
_refine_ls_shift/su_mean 0.000
_refine_ls_structure_factor_coef Fsqd
_refine_ls_weighting_details 'w=1/[\s^2^(Fo^2^)+(0.0240P)^2^+4.0473P] where P=(Fo^2^+2Fc^2^)/3'
_refine_ls_weighting_scheme calc
_refine_ls_wR_factor_gt 0.0683
_refine_ls_wR_factor_ref 0.0703
_reflns_Friedel_coverage 0.000
_reflns_number_gt 6152
_reflns_number_total 6888
_reflns_threshold_expression 'I > 2\s(I)'
_cod_data_source_file om6b00833_si_001.cif
_cod_data_source_block compound_17
_cod_database_code 4086779
_shelx_space_group_comment
;
The symmetry employed for this shelxl refinement is uniquely defined
by the following loop, which should always be used as a source of
symmetry information in preference to the above space-group names.
They are only intended as comments.
;
_shelx_estimated_absorpt_t_min 0.555
_shelx_estimated_absorpt_t_max 0.835

loop_
_space_group_symop_operation_xyz
'x, y, z'
'-x+1/2, y+1/2, -z+1/2'
'-x, -y, -z'
'x-1/2, -y-1/2, z-1/2'

loop_
_atom_site_label
_atom_site_type_symbol
_atom_site_fract_x
_atom_site_fract_y
_atom_site_fract_z
_atom_site_U_iso_or_equiv
_atom_site_adp_type
_atom_site_occupancy
_atom_site_site_symmetry_order
_atom_site_calc_flag
_atom_site_refinement_flags_posn
_atom_site_refinement_flags_adp
Co01 Co 0.75535(4) 0.94710(2) 0.64483(2) 0.01581(7) Uani 1 1 d . .
O1 O 0.8145(3) 1.04637(6) 0.68428(11) 0.0390(5) Uani 1 1 d . .
O2 O 0.3974(2) 0.90943(7) 0.69194(10) 0.0320(4) Uani 1 1 d . .
O3 O 1.0126(2) 0.87424(7) 0.71087(10) 0.0302(4) Uani 1 1 d . .
N1 N 0.7139(2) 0.87877(6) 0.51075(9) 0.0127(3) Uani 1 1 d . .
N2 N 0.7340(2) 0.95267(6) 0.47383(9) 0.0147(4) Uani 1 1 d . .
N3 N 0.7943(3) 1.00528(7) 0.66398(11) 0.0238(4) Uani 1 1 d . .
C1 C 0.7363(3) 0.92499(7) 0.53778(11) 0.0137(4) Uani 1 1 d . .
C2 C 0.6977(3) 0.87763(8) 0.43185(11) 0.0150(4) Uani 1 1 d . .
C3 C 0.7099(3) 0.92433(8) 0.40853(11) 0.0160(4) Uani 1 1 d . .
C4 C 0.6716(3) 0.83117(8) 0.38871(12) 0.0198(5) Uani 1 1 d . .
H4A H 0.6674 0.8382 0.3343 0.030 Uiso 1 1 calc R U
H4B H 0.5552 0.8157 0.4027 0.030 Uiso 1 1 calc R U
H4C H 0.7752 0.8091 0.4008 0.030 Uiso 1 1 calc R U
C5 C 0.6986(3) 0.94624(9) 0.33130(12) 0.0228(5) Uani 1 1 d . .
H5A H 0.6853 0.9202 0.2934 0.034 Uiso 1 1 calc R U
H5B H 0.8119 0.9648 0.3225 0.034 Uiso 1 1 calc R U
H5C H 0.5913 0.9681 0.3271 0.034 Uiso 1 1 calc R U
C6 C 0.7101(3) 0.83489(7) 0.55739(12) 0.0174(4) Uani 1 1 d . .
H6A H 0.6193 0.8118 0.5355 0.026 Uiso 1 1 calc R U
H6B H 0.6752 0.8436 0.6088 0.026 Uiso 1 1 calc R U
H6C H 0.8331 0.8197 0.5592 0.026 Uiso 1 1 calc R U
C7 C 0.7501(3) 1.00590(8) 0.47223(12) 0.0205(5) Uani 1 1 d . .
H7A H 0.8518 1.0153 0.4398 0.031 Uiso 1 1 calc R U
H7B H 0.7753 1.0181 0.5237 0.031 Uiso 1 1 calc R U
H7C H 0.6339 1.0200 0.4521 0.031 Uiso 1 1 calc R U
C8 C 0.5381(3) 0.92360(8) 0.67418(12) 0.0194(5) Uani 1 1 d . .
C9 C 0.9158(3) 0.90253(9) 0.68402(12) 0.0199(5) Uani 1 1 d . .
Co02 Co 0.69853(4) 0.63802(2) 0.58148(2) 0.01864(8) Uani 1 1 d . .
O4 O 0.6581(4) 0.72532(7) 0.49669(12) 0.0526(6) Uani 1 1 d . .
O5 O 0.4068(3) 0.61500(8) 0.68602(11) 0.0413(5) Uani 1 1 d . .
O6 O 1.0142(3) 0.63762(9) 0.68899(12) 0.0526(6) Uani 1 1 d . .
N7 N 0.7447(2) 0.53157(6) 0.54037(9) 0.0148(4) Uani 1 1 d . .
N8 N 0.7127(2) 0.57596(6) 0.44145(10) 0.0158(4) Uani 1 1 d . .
N9 N 0.6760(3) 0.68860(7) 0.53086(12) 0.0279(5) Uani 1 1 d . .
C11 C 0.7205(3) 0.57877(8) 0.51822(11) 0.0157(4) Uani 1 1 d . .
C12 C 0.7525(3) 0.49989(8) 0.47880(11) 0.0155(4) Uani 1 1 d . .
C13 C 0.7318(3) 0.52806(8) 0.41613(12) 0.0164(4) Uani 1 1 d . .
C14 C 0.7812(3) 0.44620(8) 0.48738(13) 0.0207(5) Uani 1 1 d . .
H14A H 0.7968 0.4315 0.4374 0.031 Uiso 1 1 calc R U
H14B H 0.6734 0.4317 0.5110 0.031 Uiso 1 1 calc R U
H14C H 0.8924 0.4402 0.5194 0.031 Uiso 1 1 calc R U
C15 C 0.7290(3) 0.51459(9) 0.33420(12) 0.0241(5) Uani 1 1 d . .
H15A H 0.6109 0.5247 0.3102 0.036 Uiso 1 1 calc R U
H15B H 0.7430 0.4792 0.3292 0.036 Uiso 1 1 calc R U
H15C H 0.8312 0.5310 0.3094 0.036 Uiso 1 1 calc R U
C16 C 0.7643(3) 0.51564(9) 0.61943(12) 0.0218(5) Uani 1 1 d . .
H16A H 0.7060 0.4836 0.6249 0.033 Uiso 1 1 calc R U
H16B H 0.7039 0.5393 0.6521 0.033 Uiso 1 1 calc R U
H16C H 0.8961 0.5134 0.6341 0.033 Uiso 1 1 calc R U
C17 C 0.6846(3) 0.61763(8) 0.39058(12) 0.0238(5) Uani 1 1 d . .
H17A H 0.7189 0.6084 0.3393 0.036 Uiso 1 1 calc R U
H17B H 0.7620 0.6450 0.4084 0.036 Uiso 1 1 calc R U
H17C H 0.5539 0.6274 0.3900 0.036 Uiso 1 1 calc R U
C18 C 0.5191(3) 0.62295(9) 0.64381(13) 0.0232(5) Uani 1 1 d . .
C19 C 0.8942(3) 0.63588(10) 0.64571(13) 0.0272(5) Uani 1 1 d . .
Co03 Co 0.60459(4) 0.79323(2) 0.81490(2) 0.01837(8) Uani 1 1 d . .
O7 O 0.6679(3) 0.89381(6) 0.84305(10) 0.0376(5) Uani 1 1 d . .
O8 O 0.8132(3) 0.75404(6) 0.68884(10) 0.0318(4) Uani 1 1 d . .
O9 O 0.2123(3) 0.77001(7) 0.78472(10) 0.0364(4) Uani 1 1 d . .
N4 N 0.6629(2) 0.69795(6) 0.90046(9) 0.0142(4) Uani 1 1 d . .
N5 N 0.6867(2) 0.75984(6) 0.97361(10) 0.0149(4) Uani 1 1 d . .
N6 N 0.6456(3) 0.85146(7) 0.83348(10) 0.0240(4) Uani 1 1 d . .
C21 C 0.6554(3) 0.74757(8) 0.89984(11) 0.0146(4) Uani 1 1 d . .
C22 C 0.6985(3) 0.67973(8) 0.97322(12) 0.0160(4) Uani 1 1 d . .
C23 C 0.7134(3) 0.71882(8) 1.01937(12) 0.0165(4) Uani 1 1 d . .
C24 C 0.7130(3) 0.62624(8) 0.98949(13) 0.0227(5) Uani 1 1 d . .
H24A H 0.5956 0.6102 0.9750 0.034 Uiso 1 1 calc R U
H24B H 0.7396 0.6213 1.0437 0.034 Uiso 1 1 calc R U
H24C H 0.8131 0.6121 0.9604 0.034 Uiso 1 1 calc R U
C25 C 0.7508(3) 0.72211(9) 1.10301(12) 0.0246(5) Uani 1 1 d . .
H25A H 0.8653 0.7405 1.1131 0.037 Uiso 1 1 calc R U
H25B H 0.7641 0.6892 1.1242 0.037 Uiso 1 1 calc R U
H25C H 0.6473 0.7388 1.1266 0.037 Uiso 1 1 calc R U
C26 C 0.6406(3) 0.66709(8) 0.83344(12) 0.0214(5) Uani 1 1 d . .
H26A H 0.5768 0.6855 0.7928 0.032 Uiso 1 1 calc R U
H26B H 0.5672 0.6382 0.8457 0.032 Uiso 1 1 calc R U
H26C H 0.7627 0.6568 0.8168 0.032 Uiso 1 1 calc R U
C27 C 0.6900(3) 0.80996(8) 1.00162(13) 0.0232(5) Uani 1 1 d . .
H27A H 0.7889 0.8281 0.9774 0.035 Uiso 1 1 calc R U
H27B H 0.7129 0.8098 1.0566 0.035 Uiso 1 1 calc R U
H27C H 0.5705 0.8256 0.9896 0.035 Uiso 1 1 calc R U
C28 C 0.3657(3) 0.77789(8) 0.79514(12) 0.0216(5) Uani 1 1 d . .
C29 C 0.7314(3) 0.76754(8) 0.73913(12) 0.0208(5) Uani 1 1 d . .

loop_
_atom_site_aniso_label
_atom_site_aniso_U_11
_atom_site_aniso_U_22
_atom_site_aniso_U_33
_atom_site_aniso_U_23
_atom_site_aniso_U_13
_atom_site_aniso_U_12
Co01 0.02099(15) 0.01559(15) 0.01088(14) -0.00039(11) 0.00089(11) -0.00136(12)
O1 0.0564(13) 0.0183(9) 0.0423(11) -0.0087(8) 0.0017(9) -0.0101(9)
O2 0.0255(9) 0.0412(11) 0.0298(9) -0.0001(8) 0.0095(8) -0.0051(8)
O3 0.0255(9) 0.0335(10) 0.0310(9) 0.0060(8) -0.0082(7) 0.0031(8)
N1 0.0156(9) 0.0120(8) 0.0105(8) 0.0014(7) 0.0004(7) 0.0004(7)
N2 0.0188(9) 0.0129(9) 0.0125(8) 0.0022(7) 0.0013(7) 0.0015(7)
N3 0.0307(11) 0.0219(10) 0.0187(10) -0.0015(8) 0.0011(8) -0.0059(9)
C1 0.0139(10) 0.0141(10) 0.0130(10) 0.0014(8) 0.0013(8) 0.0000(8)
C2 0.0129(10) 0.0199(11) 0.0121(10) -0.0010(8) 0.0014(8) 0.0028(8)
C3 0.0170(11) 0.0195(11) 0.0116(10) -0.0005(8) 0.0019(8) 0.0030(9)
C4 0.0211(11) 0.0207(11) 0.0178(11) -0.0043(9) 0.0001(9) 0.0022(9)
C5 0.0289(13) 0.0256(12) 0.0139(10) 0.0036(9) 0.0023(9) 0.0038(10)
C6 0.0236(11) 0.0119(10) 0.0166(10) 0.0040(8) 0.0007(9) -0.0005(9)
C7 0.0305(12) 0.0133(10) 0.0177(11) 0.0045(8) 0.0007(9) 0.0014(9)
C8 0.0274(13) 0.0196(11) 0.0112(10) -0.0020(8) 0.0013(9) 0.0035(10)
C9 0.0209(11) 0.0254(12) 0.0134(10) -0.0015(9) -0.0001(9) -0.0072(10)
Co02 0.02037(16) 0.01742(15) 0.01810(15) -0.00463(12) 0.00019(12) 0.00158(12)
O4 0.0957(18) 0.0151(9) 0.0470(12) 0.0048(9) 0.0036(12) 0.0029(10)
O5 0.0329(10) 0.0604(14) 0.0312(10) -0.0083(9) 0.0114(9) -0.0118(10)
O6 0.0332(11) 0.0866(17) 0.0369(11) -0.0113(11) -0.0143(9) 0.0157(11)
N7 0.0183(9) 0.0162(9) 0.0100(8) 0.0010(7) 0.0016(7) -0.0002(7)
N8 0.0192(9) 0.0168(9) 0.0115(8) 0.0015(7) -0.0001(7) -0.0007(7)
N9 0.0384(12) 0.0181(10) 0.0272(11) -0.0043(9) 0.0003(9) 0.0001(9)
C11 0.0158(10) 0.0193(11) 0.0121(10) 0.0016(8) 0.0005(8) 0.0012(9)
C12 0.0156(10) 0.0165(10) 0.0144(10) -0.0022(8) 0.0014(8) -0.0027(8)
C13 0.0187(11) 0.0178(11) 0.0128(10) -0.0022(8) 0.0018(8) -0.0030(9)
C14 0.0245(12) 0.0162(11) 0.0216(11) 0.0008(9) 0.0022(9) -0.0028(9)
C15 0.0340(13) 0.0267(12) 0.0117(10) -0.0026(9) 0.0018(9) -0.0034(11)
C16 0.0296(13) 0.0242(12) 0.0117(10) 0.0052(9) 0.0022(9) 0.0018(10)
C17 0.0348(13) 0.0203(11) 0.0161(11) 0.0056(9) 0.0002(10) 0.0021(10)
C18 0.0219(12) 0.0273(12) 0.0202(11) -0.0072(10) -0.0012(10) -0.0008(10)
C19 0.0251(13) 0.0366(14) 0.0200(12) -0.0050(10) 0.0020(10) 0.0060(11)
Co03 0.02482(17) 0.01607(15) 0.01413(14) 0.00249(11) -0.00068(12) 0.00107(12)
O7 0.0703(14) 0.0167(9) 0.0259(9) -0.0031(7) 0.0010(9) -0.0084(9)
O8 0.0416(11) 0.0292(9) 0.0252(9) -0.0037(7) 0.0104(8) -0.0020(8)
O9 0.0302(10) 0.0491(12) 0.0294(10) 0.0114(9) -0.0084(8) -0.0068(9)
N4 0.0151(9) 0.0143(9) 0.0133(8) 0.0003(7) 0.0002(7) -0.0004(7)
N5 0.0164(9) 0.0165(9) 0.0118(8) -0.0024(7) -0.0001(7) 0.0006(7)
N6 0.0351(12) 0.0211(10) 0.0159(9) 0.0005(8) 0.0015(8) -0.0012(9)
C21 0.0142(10) 0.0155(10) 0.0141(10) -0.0016(8) 0.0007(8) 0.0003(8)
C22 0.0141(10) 0.0187(11) 0.0154(10) 0.0051(8) 0.0018(8) 0.0013(8)
C23 0.0126(10) 0.0239(11) 0.0131(10) 0.0044(8) 0.0024(8) 0.0017(9)
C24 0.0210(12) 0.0203(12) 0.0267(12) 0.0099(9) 0.0001(9) 0.0020(9)
C25 0.0262(12) 0.0340(13) 0.0135(11) 0.0020(9) 0.0003(9) 0.0032(10)
C26 0.0269(12) 0.0177(11) 0.0196(11) -0.0052(9) 0.0010(9) -0.0011(9)
C27 0.0317(13) 0.0194(11) 0.0181(11) -0.0090(9) -0.0035(9) 0.0050(10)
C28 0.0308(14) 0.0215(11) 0.0123(10) 0.0046(9) -0.0033(9) 0.0013(10)
C29 0.0294(12) 0.0163(11) 0.0167(11) 0.0033(9) -0.0009(9) -0.0015(9)

loop_
_atom_type_symbol
_atom_type_description
_atom_type_scat_dispersion_real
_atom_type_scat_dispersion_imag
_atom_type_scat_source
C C 0.0033 0.0016 'International Tables Vol C Tables 4.2.6.8 and 6.1.1.4'
H H 0.0000 0.0000 'International Tables Vol C Tables 4.2.6.8 and 6.1.1.4'
N N 0.0061 0.0033 'International Tables Vol C Tables 4.2.6.8 and 6.1.1.4'
O O 0.0106 0.0060 'International Tables Vol C Tables 4.2.6.8 and 6.1.1.4'
Co Co 0.3494 0.9721 'International Tables Vol C Tables 4.2.6.8 and 6.1.1.4'

loop_
_geom_angle_atom_site_label_1
_geom_angle_atom_site_label_2
_geom_angle_atom_site_label_3
_geom_angle
N3 Co01 C8 115.67(10)
N3 Co01 C9 118.12(10)
C8 Co01 C9 101.72(10)
N3 Co01 C1 119.69(9)
C8 Co01 C1 97.62(9)
C9 Co01 C1 100.48(9)
C1 N1 C2 112.11(17)
C1 N1 C6 124.97(17)
C2 N1 C6 122.91(17)
C1 N2 C3 111.94(17)
C1 N2 C7 124.95(17)
C3 N2 C7 123.10(17)
O1 N3 Co01 173.64(19)
N2 C1 N1 103.26(17)
N2 C1 Co01 128.26(15)
N1 C1 Co01 128.43(15)
C3 C2 N1 106.24(18)
C3 C2 C4 131.46(19)
N1 C2 C4 122.29(19)
C2 C3 N2 106.45(17)
C2 C3 C5 131.3(2)
N2 C3 C5 122.25(19)
C2 C4 H4A 109.5
C2 C4 H4B 109.5
H4A C4 H4B 109.5
C2 C4 H4C 109.5
H4A C4 H4C 109.5
H4B C4 H4C 109.5
C3 C5 H5A 109.5
C3 C5 H5B 109.5
H5A C5 H5B 109.5
C3 C5 H5C 109.5
H5A C5 H5C 109.5
H5B C5 H5C 109.5
N1 C6 H6A 109.5
N1 C6 H6B 109.5
H6A C6 H6B 109.5
N1 C6 H6C 109.5
H6A C6 H6C 109.5
H6B C6 H6C 109.5
N2 C7 H7A 109.5
N2 C7 H7B 109.5
H7A C7 H7B 109.5
N2 C7 H7C 109.5
H7A C7 H7C 109.5
H7B C7 H7C 109.5
O2 C8 Co01 178.4(2)
O3 C9 Co01 177.5(2)
N9 Co02 C18 117.96(11)
N9 Co02 C19 115.67(12)
C18 Co02 C19 100.19(11)
N9 Co02 C11 112.95(9)
C18 Co02 C11 103.47(10)
C19 Co02 C11 104.80(10)
C11 N7 C12 112.05(17)
C11 N7 C16 124.36(18)
C12 N7 C16 123.58(18)
C11 N8 C13 111.87(17)
C11 N8 C17 124.73(18)
C13 N8 C17 123.39(17)
O4 N9 Co02 178.0(2)
N8 C11 N7 103.54(17)
N8 C11 Co02 127.50(15)
N7 C11 Co02 128.96(15)
C13 C12 N7 106.08(18)
C13 C12 C14 131.0(2)
N7 C12 C14 122.92(18)
C12 C13 N8 106.47(18)
C12 C13 C15 130.5(2)
N8 C13 C15 123.04(19)
C12 C14 H14A 109.5
C12 C14 H14B 109.5
H14A C14 H14B 109.5
C12 C14 H14C 109.5
H14A C14 H14C 109.5
H14B C14 H14C 109.5
C13 C15 H15A 109.5
C13 C15 H15B 109.5
H15A C15 H15B 109.5
C13 C15 H15C 109.5
H15A C15 H15C 109.5
H15B C15 H15C 109.5
N7 C16 H16A 109.5
N7 C16 H16B 109.5
H16A C16 H16B 109.5
N7 C16 H16C 109.5
H16A C16 H16C 109.5
H16B C16 H16C 109.5
N8 C17 H17A 109.5
N8 C17 H17B 109.5
H17A C17 H17B 109.5
N8 C17 H17C 109.5
H17A C17 H17C 109.5
H17B C17 H17C 109.5
O5 C18 Co02 176.8(2)
O6 C19 Co02 174.9(2)
N6 Co03 C29 115.78(10)
N6 Co03 C28 115.36(11)
C29 Co03 C28 105.91(11)
N6 Co03 C21 115.60(9)
C29 Co03 C21 103.40(9)
C28 Co03 C21 98.75(9)
C21 N4 C22 111.78(17)
C21 N4 C26 124.68(18)
C22 N4 C26 123.53(18)
C21 N5 C23 111.86(17)
C21 N5 C27 123.97(18)
C23 N5 C27 124.16(18)
O7 N6 Co03 175.92(19)
N5 C21 N4 103.56(17)
N5 C21 Co03 126.31(15)
N4 C21 Co03 130.10(15)
C23 C22 N4 106.35(18)
C23 C22 C24 131.2(2)
N4 C22 C24 122.49(19)
C22 C23 N5 106.44(18)
C22 C23 C25 130.8(2)
N5 C23 C25 122.8(2)
C22 C24 H24A 109.5
C22 C24 H24B 109.5
H24A C24 H24B 109.5
C22 C24 H24C 109.5
H24A C24 H24C 109.5
H24B C24 H24C 109.5
C23 C25 H25A 109.5
C23 C25 H25B 109.5
H25A C25 H25B 109.5
C23 C25 H25C 109.5
H25A C25 H25C 109.5
H25B C25 H25C 109.5
N4 C26 H26A 109.5
N4 C26 H26B 109.5
H26A C26 H26B 109.5
N4 C26 H26C 109.5
H26A C26 H26C 109.5
H26B C26 H26C 109.5
N5 C27 H27A 109.5
N5 C27 H27B 109.5
H27A C27 H27B 109.5
N5 C27 H27C 109.5
H27A C27 H27C 109.5
H27B C27 H27C 109.5
O9 C28 Co03 176.7(2)
O8 C29 Co03 175.7(2)

loop_
_geom_bond_atom_site_label_1
_geom_bond_atom_site_label_2
_geom_bond_distance
Co01 N3 1.651(2)
Co01 C8 1.788(2)
Co01 C9 1.805(2)
Co01 C1 1.986(2)
O1 N3 1.189(3)
O2 C8 1.141(3)
O3 C9 1.137(3)
N1 C1 1.361(3)
N1 C2 1.395(3)
N1 C6 1.458(3)
N2 C1 1.360(3)
N2 C3 1.396(3)
N2 C7 1.463(3)
C2 C3 1.348(3)
C2 C4 1.492(3)
C3 C5 1.490(3)
C4 H4A 0.9800
C4 H4B 0.9800
C4 H4C 0.9800
C5 H5A 0.9800
C5 H5B 0.9800
C5 H5C 0.9800
C6 H6A 0.9800
C6 H6B 0.9800
C6 H6C 0.9800
C7 H7A 0.9800
C7 H7B 0.9800
C7 H7C 0.9800
Co02 N9 1.654(2)
Co02 C18 1.776(2)
Co02 C19 1.783(2)
Co02 C11 1.980(2)
O4 N9 1.178(3)
O5 C18 1.140(3)
O6 C19 1.137(3)
N7 C11 1.360(3)
N7 C12 1.393(3)
N7 C16 1.465(3)
N8 C11 1.357(3)
N8 C13 1.394(3)
N8 C17 1.462(3)
C12 C13 1.353(3)
C12 C14 1.492(3)
C13 C15 1.493(3)
C14 H14A 0.9800
C14 H14B 0.9800
C14 H14C 0.9800
C15 H15A 0.9800
C15 H15B 0.9800
C15 H15C 0.9800
C16 H16A 0.9800
C16 H16B 0.9800
C16 H16C 0.9800
C17 H17A 0.9800
C17 H17B 0.9800
C17 H17C 0.9800
Co03 N6 1.653(2)
Co03 C29 1.790(2)
Co03 C28 1.798(3)
Co03 C21 1.978(2)
O7 N6 1.183(3)
O8 C29 1.144(3)
O9 C28 1.137(3)
N4 C21 1.360(3)
N4 C22 1.394(3)
N4 C26 1.459(3)
N5 C21 1.357(3)
N5 C23 1.394(3)
N5 C27 1.459(3)
C22 C23 1.348(3)
C22 C24 1.496(3)
C23 C25 1.495(3)
C24 H24A 0.9800
C24 H24B 0.9800
C24 H24C 0.9800
C25 H25A 0.9800
C25 H25B 0.9800
C25 H25C 0.9800
C26 H26A 0.9800
C26 H26B 0.9800
C26 H26C 0.9800
C27 H27A 0.9800
C27 H27B 0.9800
C27 H27C 0.9800
